data_4073028
loop_
_publ_author_name
'Song, Li-Cheng'
'Yu, Guang-Ao'
'Liu, Yang'
'Yin, Bang-Shao'
'Zhang, Xiao-Guang'
'Hu, Qing-Mei'

_publ_section_title
;
 Synthesis and Structural Characterization of the
 \m-\h1:\h5-Ph2PC5H4Ligand-Containing Transition-Metal Cluster and
 Dinuclear Complexes (\m-\h1:\h5-Ph2PC5H4)(\m3-S)MFeCo(CO)7(M = Mo, W),
 (\m-\h1:\h5-Ph2PC5H4)(\m3-RC)MCo2(CO)7(M = Mo, W; R = Me, Ph), and
 (\m-\h1:\h5-Ph2PC5H4)CpMo2(CO)5Obtained from the Studied Isolobal
 Displacement Reactions
;
_journal_issue 8
_journal_name_full Organometallics
_journal_page_first 1966
_journal_paper_doi 10.1021/om070020a
_journal_volume 26
_journal_year 2007
_chemical_formula_sum 'C27 H19 Mo2 O5 P'
_chemical_formula_weight 646.27
_chemical_name_systematic
; 
 ? 
;
_space_group_IT_number 14
_symmetry_cell_setting monoclinic
_symmetry_space_group_name_Hall '-P 2ybc'
_symmetry_space_group_name_H-M 'P 1 21/c 1'
_atom_sites_solution_hydrogens geom
_atom_sites_solution_primary direct
_atom_sites_solution_secondary difmap
_audit_creation_method SHELXL-97
_cell_angle_alpha 90.00
_cell_angle_beta 100.351(3)
_cell_angle_gamma 90.00
_cell_formula_units_Z 4
_cell_length_a 8.0974(18)
_cell_length_b 17.001(4)
_cell_length_c 18.266(4)
_cell_measurement_reflns_used 7264
_cell_measurement_temperature 293(2)
_cell_measurement_theta_max 27.93
_cell_measurement_theta_min 2.27
_cell_volume 2473.6(10)
_computing_cell_refinement 'Bruker SMART'
_computing_data_collection 'Bruker SMART'
_computing_data_reduction 'Bruker SAINT'
_computing_molecular_graphics 'Bruker SHELXTL'
_computing_publication_material 'Bruker SHELXTL'
_computing_structure_refinement 'SHELXL-97 (Sheldrick, 1997)'
_computing_structure_solution 'SHELXS-97 (Sheldrick, 1990)'
_diffrn_ambient_temperature 293(2)
_diffrn_measured_fraction_theta_full 0.997
_diffrn_measured_fraction_theta_max 0.997
_diffrn_measurement_device_type 'CCD area detector'
_diffrn_measurement_method 'phi and omega scans'
_diffrn_radiation_monochromator graphite
_diffrn_radiation_source 'fine-focus sealed tube'
_diffrn_radiation_type MoK\a
_diffrn_radiation_wavelength 0.71073
_diffrn_reflns_av_R_equivalents 0.0178
_diffrn_reflns_av_sigmaI/netI 0.0213
_diffrn_reflns_limit_h_max 10
_diffrn_reflns_limit_h_min -10
_diffrn_reflns_limit_k_max 21
_diffrn_reflns_limit_k_min -22
_diffrn_reflns_limit_l_max 12
_diffrn_reflns_limit_l_min -24
_diffrn_reflns_number 16476
_diffrn_reflns_theta_full 27.97
_diffrn_reflns_theta_max 27.97
_diffrn_reflns_theta_min 2.27
_exptl_absorpt_coefficient_mu 1.115
_exptl_absorpt_correction_T_max 1.000000
_exptl_absorpt_correction_T_min 0.769829
_exptl_absorpt_correction_type multi-scan
_exptl_absorpt_process_details sadabs
_exptl_crystal_density_diffrn 1.735
_exptl_crystal_density_method 'not measured'
_exptl_crystal_F_000 1280
_exptl_crystal_size_max 0.32
_exptl_crystal_size_mid 0.24
_exptl_crystal_size_min 0.18
_refine_diff_density_max 0.345
_refine_diff_density_min -0.408
_refine_diff_density_rms 0.054
_refine_ls_extinction_method none
_refine_ls_goodness_of_fit_ref 1.051
_refine_ls_hydrogen_treatment constr
_refine_ls_matrix_type full
_refine_ls_number_parameters 317
_refine_ls_number_reflns 5927
_refine_ls_number_restraints 0
_refine_ls_restrained_S_all 1.051
_refine_ls_R_factor_all 0.0294
_refine_ls_R_factor_gt 0.0223
_refine_ls_shift/su_max 0.002
_refine_ls_shift/su_mean 0.000
_refine_ls_structure_factor_coef Fsqd
_refine_ls_weighting_details 'calc w=1/[\s^2^(Fo^2^)+(0.0320P)^2^+0.1830P] where P=(Fo^2^+2Fc^2^)/3'
_refine_ls_weighting_scheme calc
_refine_ls_wR_factor_gt 0.0563
_refine_ls_wR_factor_ref 0.0583
_reflns_number_gt 4980
_reflns_number_total 5927
_reflns_threshold_expression >2sigma(I)
_cod_data_source_file om070020asi20070108_082533.cif
_cod_data_source_block 50228b
_cod_depositor_comments
;
The following automatic conversions were performed:

'_symmetry_cell_setting' value 'Monoclinic' changed to 'monoclinic'
according to /home/saulius/struct/CIF-dictionaries/cif_core.dic
dictionary named 'cif_core.dic' version 2.4.1 from 2010-06-29.

Automatic conversion script
Id: cif_fix_values 1715 2011-07-08 13:25:40Z adriana 
;
_cod_original_cell_volume 2473.7(10)
_cod_original_sg_symbol_H-M P2(1)/c
_cod_database_code 4073028

loop_
_symmetry_equiv_pos_as_xyz
'x, y, z'
'-x, y+1/2, -z+1/2'
'-x, -y, -z'
'x, -y-1/2, z-1/2'

loop_
_atom_site_label
_atom_site_type_symbol
_atom_site_fract_x
_atom_site_fract_y
_atom_site_fract_z
_atom_site_U_iso_or_equiv
_atom_site_adp_type
_atom_site_occupancy
_atom_site_symmetry_multiplicity
_atom_site_calc_flag
_atom_site_refinement_flags
Mo1 Mo 0.89940(2) 0.554286(9) 0.166084(9) 0.03893(5) Uani 1 1 d .
Mo2 Mo 0.747887(18) 0.731523(10) 0.142699(9) 0.03702(5) Uani 1 1 d .
P1 P 0.85671(6) 0.61523(3) 0.28138(3) 0.03331(10) Uani 1 1 d .
O1 O 1.2309(2) 0.49741(11) 0.26208(11) 0.0854(6) Uani 1 1 d .
O2 O 1.1816(2) 0.62284(10) 0.08944(10) 0.0652(4) Uani 1 1 d .
O3 O 0.7077(3) 0.65126(13) -0.01333(10) 0.0905(6) Uani 1 1 d .
O4 O 0.7273(3) 0.87190(12) 0.03243(12) 0.0908(7) Uani 1 1 d .
O5 O 1.11834(18) 0.78646(10) 0.17014(10) 0.0665(5) Uani 1 1 d .
C1 C 1.1063(3) 0.52121(13) 0.22836(13) 0.0545(5) Uani 1 1 d .
C2 C 1.0721(3) 0.60231(12) 0.11753(11) 0.0459(5) Uani 1 1 d .
C3 C 0.7265(3) 0.67620(15) 0.04634(13) 0.0580(6) Uani 1 1 d .
C4 C 0.7338(3) 0.81985(14) 0.07237(13) 0.0564(6) Uani 1 1 d .
C5 C 0.9854(2) 0.76131(12) 0.15798(12) 0.0440(4) Uani 1 1 d .
C6 C 0.7817(2) 0.54830(11) 0.34629(10) 0.0384(4) Uani 1 1 d .
C7 C 0.6150(3) 0.54750(12) 0.35543(12) 0.0474(5) Uani 1 1 d .
H7A H 0.5387 0.5828 0.3292 0.057 Uiso 1 1 calc R
C8 C 0.5627(3) 0.49356(13) 0.40400(12) 0.0554(6) Uani 1 1 d .
H8A H 0.4510 0.4926 0.4099 0.066 Uiso 1 1 calc R
C9 C 0.6753(3) 0.44197(13) 0.44300(13) 0.0570(6) Uani 1 1 d .
H9A H 0.6399 0.4060 0.4753 0.068 Uiso 1 1 calc R
C10 C 0.8394(3) 0.44325(13) 0.43454(13) 0.0614(6) Uani 1 1 d .
H10A H 0.9157 0.4085 0.4616 0.074 Uiso 1 1 calc R
C11 C 0.8930(3) 0.49571(13) 0.38612(12) 0.0532(5) Uani 1 1 d .
H11A H 1.0047 0.4956 0.3803 0.064 Uiso 1 1 calc R
C12 C 1.0216(2) 0.66902(10) 0.34203(10) 0.0351(4) Uani 1 1 d .
C13 C 1.1774(2) 0.68302(11) 0.32290(12) 0.0442(4) Uani 1 1 d .
H13A H 1.1998 0.6648 0.2777 0.053 Uiso 1 1 calc R
C14 C 1.3003(3) 0.72411(13) 0.37102(14) 0.0562(6) Uani 1 1 d .
H14A H 1.4045 0.7333 0.3579 0.067 Uiso 1 1 calc R
C15 C 1.2680(3) 0.75101(13) 0.43757(14) 0.0609(6) Uani 1 1 d .
H15A H 1.3505 0.7782 0.4698 0.073 Uiso 1 1 calc R
C16 C 1.1148(3) 0.73806(13) 0.45701(12) 0.0570(6) Uani 1 1 d .
H16A H 1.0935 0.7570 0.5022 0.068 Uiso 1 1 calc R
C17 C 0.9915(3) 0.69708(12) 0.41009(11) 0.0465(5) Uani 1 1 d .
H17A H 0.8880 0.6882 0.4240 0.056 Uiso 1 1 calc R
C18 C 0.6589(4) 0.47354(17) 0.16589(16) 0.0775(8) Uani 1 1 d .
H18A H 0.5881 0.4803 0.2002 0.093 Uiso 1 1 calc R
C19 C 0.8057(5) 0.42751(15) 0.17547(18) 0.0844(9) Uani 1 1 d .
H19A H 0.8486 0.3982 0.2176 0.101 Uiso 1 1 calc R
C20 C 0.8765(4) 0.43318(15) 0.11112(18) 0.0833(9) Uani 1 1 d .
H20A H 0.9740 0.4084 0.1029 0.100 Uiso 1 1 calc R
C21 C 0.7735(4) 0.48298(16) 0.06136(15) 0.0748(8) Uani 1 1 d .
H21A H 0.7913 0.4974 0.0143 0.090 Uiso 1 1 calc R
C22 C 0.6396(4) 0.50730(17) 0.09469(15) 0.0729(7) Uani 1 1 d .
H22A H 0.5525 0.5403 0.0733 0.087 Uiso 1 1 calc R
C23 C 0.6957(2) 0.68888(11) 0.25712(10) 0.0390(4) Uani 1 1 d .
C24 C 0.5464(2) 0.67638(13) 0.20210(12) 0.0489(5) Uani 1 1 d .
H24A H 0.4996 0.6279 0.1864 0.059 Uiso 1 1 calc R
C25 C 0.4843(3) 0.75051(15) 0.17648(14) 0.0589(6) Uani 1 1 d .
H25A H 0.3877 0.7596 0.1414 0.071 Uiso 1 1 calc R
C26 C 0.5923(3) 0.80849(13) 0.21269(13) 0.0551(6) Uani 1 1 d .
H26A H 0.5810 0.8624 0.2047 0.066 Uiso 1 1 calc R
C27 C 0.7204(3) 0.77166(11) 0.26308(11) 0.0448(5) Uani 1 1 d .
H27A H 0.8066 0.7970 0.2949 0.054 Uiso 1 1 calc R

loop_
_atom_site_aniso_label
_atom_site_aniso_U_11
_atom_site_aniso_U_22
_atom_site_aniso_U_33
_atom_site_aniso_U_23
_atom_site_aniso_U_13
_atom_site_aniso_U_12
Mo1 0.04930(10) 0.03351(9) 0.03207(9) -0.00415(6) 0.00217(7) -0.00079(6)
Mo2 0.03004(8) 0.04310(10) 0.03840(10) 0.00919(7) 0.00744(6) 0.00662(6)
P1 0.0347(2) 0.0343(2) 0.0309(2) 0.00228(18) 0.00575(18) -0.00151(17)
O1 0.0789(12) 0.0782(13) 0.0873(14) 0.0005(11) -0.0170(11) 0.0335(10)
O2 0.0671(10) 0.0699(11) 0.0657(11) 0.0011(8) 0.0307(9) 0.0052(8)
O3 0.1222(17) 0.1005(16) 0.0423(10) -0.0042(10) -0.0024(10) 0.0052(13)
O4 0.1088(15) 0.0858(13) 0.0907(14) 0.0526(12) 0.0529(12) 0.0441(12)
O5 0.0383(8) 0.0700(11) 0.0934(13) 0.0049(9) 0.0179(8) -0.0046(7)
C1 0.0686(14) 0.0450(12) 0.0486(12) -0.0041(10) 0.0065(11) 0.0120(10)
C2 0.0564(12) 0.0428(11) 0.0382(10) -0.0028(9) 0.0077(9) 0.0115(9)
C3 0.0603(13) 0.0665(15) 0.0439(13) 0.0072(11) 0.0001(10) 0.0039(11)
C4 0.0535(12) 0.0644(14) 0.0566(13) 0.0175(11) 0.0237(11) 0.0247(10)
C5 0.0403(10) 0.0468(11) 0.0478(12) 0.0057(9) 0.0161(9) 0.0091(8)
C6 0.0463(10) 0.0366(10) 0.0328(9) 0.0014(7) 0.0083(8) -0.0044(7)
C7 0.0478(11) 0.0486(12) 0.0461(11) 0.0047(9) 0.0093(9) -0.0067(9)
C8 0.0615(13) 0.0569(13) 0.0516(13) 0.0014(10) 0.0202(11) -0.0173(11)
C9 0.0833(17) 0.0452(12) 0.0457(12) 0.0060(10) 0.0197(12) -0.0162(11)
C10 0.0815(17) 0.0501(13) 0.0528(14) 0.0159(11) 0.0125(12) 0.0034(11)
C11 0.0565(12) 0.0532(13) 0.0503(13) 0.0128(10) 0.0105(10) 0.0029(10)
C12 0.0398(9) 0.0329(9) 0.0311(9) 0.0014(7) 0.0027(7) -0.0003(7)
C13 0.0418(10) 0.0441(11) 0.0456(11) -0.0031(9) 0.0052(9) 0.0004(8)
C14 0.0413(11) 0.0520(13) 0.0716(16) -0.0027(11) -0.0003(11) -0.0057(9)
C15 0.0686(16) 0.0432(12) 0.0588(15) -0.0023(11) -0.0211(12) -0.0078(10)
C16 0.0894(18) 0.0436(12) 0.0339(11) -0.0030(9) 0.0003(11) -0.0046(11)
C17 0.0614(12) 0.0432(11) 0.0355(10) 0.0009(8) 0.0104(9) -0.0058(9)
C18 0.092(2) 0.0698(17) 0.0684(18) -0.0109(14) 0.0079(15) -0.0433(16)
C19 0.129(3) 0.0386(13) 0.079(2) -0.0009(13) 0.0016(19) -0.0245(16)
C20 0.118(3) 0.0463(14) 0.081(2) -0.0270(14) 0.0048(19) -0.0056(15)
C21 0.101(2) 0.0678(17) 0.0498(14) -0.0252(13) -0.0004(14) -0.0172(15)
C22 0.0751(17) 0.0701(17) 0.0646(17) -0.0188(14) -0.0115(14) -0.0272(13)
C23 0.0350(9) 0.0444(10) 0.0399(10) 0.0062(8) 0.0131(8) 0.0020(7)
C24 0.0322(9) 0.0621(13) 0.0536(12) 0.0105(10) 0.0113(9) -0.0031(9)
C25 0.0314(10) 0.0828(16) 0.0649(15) 0.0236(13) 0.0148(10) 0.0164(10)
C26 0.0534(12) 0.0533(13) 0.0648(14) 0.0147(11) 0.0278(11) 0.0213(10)
C27 0.0490(11) 0.0447(11) 0.0443(11) 0.0025(9) 0.0181(9) 0.0052(8)

loop_
_atom_type_symbol
_atom_type_description
_atom_type_scat_dispersion_real
_atom_type_scat_dispersion_imag
_atom_type_scat_source
C C 0.0033 0.0016 'International Tables Vol C Tables 4.2.6.8 and 6.1.1.4'
H H 0.0000 0.0000 'International Tables Vol C Tables 4.2.6.8 and 6.1.1.4'
O O 0.0106 0.0060 'International Tables Vol C Tables 4.2.6.8 and 6.1.1.4'
P P 0.1023 0.0942 'International Tables Vol C Tables 4.2.6.8 and 6.1.1.4'
Mo Mo -1.6832 0.6857 'International Tables Vol C Tables 4.2.6.8 and 6.1.1.4'

loop_
_geom_angle_atom_site_label_1
_geom_angle_atom_site_label_2
_geom_angle_atom_site_label_3
_geom_angle
C1 Mo1 C2 76.95(9)
C1 Mo1 C20 89.41(11)
C2 Mo1 C20 100.63(11)
C1 Mo1 C19 86.92(12)
C2 Mo1 C19 133.96(11)
C20 Mo1 C19 35.57(11)
C1 Mo1 C21 122.36(10)
C2 Mo1 C21 95.00(10)
C20 Mo1 C21 35.30(11)
C19 Mo1 C21 58.29(11)
C1 Mo1 C18 117.09(11)
C2 Mo1 C18 152.56(9)
C20 Mo1 C18 58.54(12)
C19 Mo1 C18 34.92(11)
C21 Mo1 C18 57.59(10)
C1 Mo1 C22 143.56(10)
C2 Mo1 C22 121.21(9)
C20 Mo1 C22 57.85(12)
C19 Mo1 C22 57.39(11)
C21 Mo1 C22 34.26(10)
C18 Mo1 C22 34.12(10)
C1 Mo1 P1 81.78(7)
C2 Mo1 P1 116.01(6)
C20 Mo1 P1 138.90(9)
C19 Mo1 P1 103.59(8)
C21 Mo1 P1 145.31(8)
C18 Mo1 P1 90.20(7)
C22 Mo1 P1 111.43(8)
C5 Mo2 C4 80.56(9)
C5 Mo2 C3 100.17(9)
C4 Mo2 C3 78.23(10)
C5 Mo2 C24 142.61(8)
C4 Mo2 C24 130.75(8)
C3 Mo2 C24 105.58(9)
C5 Mo2 C23 106.56(8)
C4 Mo2 C23 145.91(8)
C3 Mo2 C23 130.72(9)
C24 Mo2 C23 36.26(7)
C5 Mo2 C26 112.79(9)
C4 Mo2 C26 87.49(8)
C3 Mo2 C26 141.33(9)
C24 Mo2 C26 58.53(8)
C23 Mo2 C26 58.78(7)
C5 Mo2 C25 147.38(9)
C4 Mo2 C25 96.77(8)
C3 Mo2 C25 111.18(10)
C24 Mo2 C25 35.08(8)
C23 Mo2 C25 59.03(7)
C26 Mo2 C25 34.75(9)
C5 Mo2 C27 92.70(8)
C4 Mo2 C27 112.66(8)
C3 Mo2 C27 164.51(9)
C24 Mo2 C27 59.06(8)
C23 Mo2 C27 35.45(7)
C26 Mo2 C27 34.78(7)
C25 Mo2 C27 58.07(8)
C23 P1 C12 102.67(9)
C23 P1 C6 106.41(8)
C12 P1 C6 102.20(9)
C23 P1 Mo1 107.00(6)
C12 P1 Mo1 122.63(6)
C6 P1 Mo1 114.43(6)
O1 C1 Mo1 175.3(2)
O2 C2 Mo1 172.78(17)
O3 C3 Mo2 172.8(2)
O4 C4 Mo2 178.8(3)
O5 C5 Mo2 172.21(18)
C11 C6 C7 119.12(18)
C11 C6 P1 119.00(15)
C7 C6 P1 121.87(15)
C6 C7 C8 119.7(2)
C6 C7 H7A 120.1
C8 C7 H7A 120.1
C9 C8 C7 120.2(2)
C9 C8 H8A 119.9
C7 C8 H8A 119.9
C10 C9 C8 120.1(2)
C10 C9 H9A 119.9
C8 C9 H9A 119.9
C9 C10 C11 120.5(2)
C9 C10 H10A 119.8
C11 C10 H10A 119.8
C10 C11 C6 120.4(2)
C10 C11 H11A 119.8
C6 C11 H11A 119.8
C13 C12 C17 118.59(18)
C13 C12 P1 122.21(14)
C17 C12 P1 119.20(14)
C12 C13 C14 120.4(2)
C12 C13 H13A 119.8
C14 C13 H13A 119.8
C15 C14 C13 120.0(2)
C15 C14 H14A 120.0
C13 C14 H14A 120.0
C14 C15 C16 120.3(2)
C14 C15 H15A 119.9
C16 C15 H15A 119.9
C15 C16 C17 120.5(2)
C15 C16 H16A 119.7
C17 C16 H16A 119.7
C16 C17 C12 120.2(2)
C16 C17 H17A 119.9
C12 C17 H17A 119.9
C22 C18 C19 107.1(3)
C22 C18 Mo1 73.78(14)
C19 C18 Mo1 69.41(15)
C22 C18 H18A 126.5
C19 C18 H18A 126.5
Mo1 C18 H18A 122.1
C20 C19 C18 108.8(3)
C20 C19 Mo1 71.51(15)
C18 C19 Mo1 75.67(15)
C20 C19 H19A 125.6
C18 C19 H19A 125.6
Mo1 C19 H19A 119.0
C19 C20 C21 107.5(3)
C19 C20 Mo1 72.91(14)
C21 C20 Mo1 74.47(14)
C19 C20 H20A 126.3
C21 C20 H20A 126.3
Mo1 C20 H20A 118.3
C22 C21 C20 108.3(3)
C22 C21 Mo1 75.44(14)
C20 C21 Mo1 70.23(14)
C22 C21 H21A 125.9
C20 C21 H21A 125.9
Mo1 C21 H21A 120.2
C21 C22 C18 108.5(3)
C21 C22 Mo1 70.30(15)
C18 C22 Mo1 72.09(14)
C21 C22 H22A 125.8
C18 C22 H22A 125.8
Mo1 C22 H22A 123.5
C27 C23 C24 106.73(17)
C27 C23 P1 125.60(14)
C24 C23 P1 123.17(15)
C27 C23 Mo2 73.40(10)
C24 C23 Mo2 71.59(11)
P1 C23 Mo2 101.40(7)
C25 C24 C23 107.7(2)
C25 C24 Mo2 73.80(11)
C23 C24 Mo2 72.15(10)
C25 C24 H24A 126.1
C23 C24 H24A 126.1
Mo2 C24 H24A 119.8
C26 C25 C24 108.5(2)
C26 C25 Mo2 72.60(11)
C24 C25 Mo2 71.12(11)
C26 C25 H25A 125.7
C24 C25 H25A 125.7
Mo2 C25 H25A 122.2
C25 C26 C27 108.69(19)
C25 C26 Mo2 72.65(12)
C27 C26 Mo2 72.72(11)
C25 C26 H26A 125.7
C27 C26 H26A 125.7
Mo2 C26 H26A 120.7
C26 C27 C23 108.28(19)
C26 C27 Mo2 72.49(12)
C23 C27 Mo2 71.15(11)
C26 C27 H27A 125.9
C23 C27 H27A 125.9
Mo2 C27 H27A 122.2

loop_
_geom_bond_atom_site_label_1
_geom_bond_atom_site_label_2
_geom_bond_distance
Mo1 Mo2 3.2526(7)
Mo1 C1 1.932(2)
Mo1 C2 1.963(2)
Mo1 C20 2.284(2)
Mo1 C19 2.302(2)
Mo1 C21 2.338(2)
Mo1 C18 2.382(3)
Mo1 C22 2.404(2)
Mo1 P1 2.4269(6)
Mo2 C5 1.960(2)
Mo2 C4 1.966(2)
Mo2 C3 1.976(2)
Mo2 C24 2.3140(18)
Mo2 C23 2.3214(18)
Mo2 C26 2.348(2)
Mo2 C25 2.348(2)
Mo2 C27 2.351(2)
P1 C23 1.8045(19)
P1 C12 1.8208(18)
P1 C6 1.8242(19)
O1 C1 1.156(3)
O2 C2 1.155(2)
O3 C3 1.154(3)
O4 C4 1.142(3)
O5 C5 1.142(2)
C6 C11 1.380(3)
C6 C7 1.390(3)
C7 C8 1.394(3)
C7 H7A 0.9300
C8 C9 1.369(3)
C8 H8A 0.9300
C9 C10 1.366(4)
C9 H9A 0.9300
C10 C11 1.380(3)
C10 H10A 0.9300
C11 H11A 0.9300
C12 C13 1.389(3)
C12 C17 1.393(3)
C13 C14 1.392(3)
C13 H13A 0.9300
C14 C15 1.367(3)
C14 H14A 0.9300
C15 C16 1.368(4)
C15 H15A 0.9300
C16 C17 1.382(3)
C16 H16A 0.9300
C17 H17A 0.9300
C18 C22 1.404(4)
C18 C19 1.407(4)
C18 H18A 0.9300
C19 C20 1.401(4)
C19 H19A 0.9300
C20 C21 1.402(4)
C20 H20A 0.9300
C21 C22 1.398(4)
C21 H21A 0.9300
C22 H22A 0.9300
C23 C27 1.423(3)
C23 C24 1.443(3)
C24 C25 1.406(3)
C24 H24A 0.9300
C25 C26 1.402(4)
C25 H25A 0.9300
C26 C27 1.404(3)
C26 H26A 0.9300
C27 H27A 0.9300

loop_
_geom_torsion_atom_site_label_1
_geom_torsion_atom_site_label_2
_geom_torsion_atom_site_label_3
_geom_torsion_atom_site_label_4
_geom_torsion
C1 Mo1 P1 C23 162.01(9)
C2 Mo1 P1 C23 90.93(9)
C20 Mo1 P1 C23 -118.45(15)
C19 Mo1 P1 C23 -113.20(12)
C21 Mo1 P1 C23 -60.14(15)
C18 Mo1 P1 C23 -80.63(11)
C22 Mo1 P1 C23 -53.25(10)
C1 Mo1 P1 C12 44.10(10)
C2 Mo1 P1 C12 -26.97(10)
C20 Mo1 P1 C12 123.64(15)
C19 Mo1 P1 C12 128.89(12)
C21 Mo1 P1 C12 -178.05(15)
C18 Mo1 P1 C12 161.46(11)
C22 Mo1 P1 C12 -171.16(10)
C1 Mo1 P1 C6 -80.39(10)
C2 Mo1 P1 C6 -151.47(9)
C20 Mo1 P1 C6 -0.85(16)
C19 Mo1 P1 C6 4.40(12)
C21 Mo1 P1 C6 57.46(15)
C18 Mo1 P1 C6 36.97(11)
C22 Mo1 P1 C6 64.35(11)
C2 Mo1 C1 O1 -81(3)
C20 Mo1 C1 O1 20(3)
C19 Mo1 C1 O1 56(3)
C21 Mo1 C1 O1 7(3)
C18 Mo1 C1 O1 74(3)
C22 Mo1 C1 O1 45(3)
P1 Mo1 C1 O1 160(3)
C1 Mo1 C2 O2 49.2(15)
C20 Mo1 C2 O2 -37.7(15)
C19 Mo1 C2 O2 -23.3(16)
C21 Mo1 C2 O2 -72.9(15)
C18 Mo1 C2 O2 -75.4(16)
C22 Mo1 C2 O2 -96.4(15)
P1 Mo1 C2 O2 123.1(15)
C5 Mo2 C3 O3 -96.5(18)
C4 Mo2 C3 O3 -18.5(18)
C24 Mo2 C3 O3 110.8(18)
C23 Mo2 C3 O3 141.0(18)
C26 Mo2 C3 O3 52.1(19)
C25 Mo2 C3 O3 74.3(18)
C27 Mo2 C3 O3 117.7(18)
C5 Mo2 C4 O4 -46(9)
C3 Mo2 C4 O4 -148(9)
C24 Mo2 C4 O4 111(9)
C23 Mo2 C4 O4 60(9)
C26 Mo2 C4 O4 68(9)
C25 Mo2 C4 O4 101(9)
C27 Mo2 C4 O4 43(9)
C4 Mo2 C5 O5 65.9(14)
C3 Mo2 C5 O5 142.1(14)
C24 Mo2 C5 O5 -84.8(14)
C23 Mo2 C5 O5 -79.8(14)
C26 Mo2 C5 O5 -17.3(14)
C25 Mo2 C5 O5 -21.9(15)
C27 Mo2 C5 O5 -46.6(14)
C23 P1 C6 C11 -166.68(17)
C12 P1 C6 C11 -59.36(18)
Mo1 P1 C6 C11 75.39(17)
C23 P1 C6 C7 14.89(19)
C12 P1 C6 C7 122.20(17)
Mo1 P1 C6 C7 -103.05(16)
C11 C6 C7 C8 -0.4(3)
P1 C6 C7 C8 177.99(16)
C6 C7 C8 C9 0.5(3)
C7 C8 C9 C10 0.1(4)
C8 C9 C10 C11 -0.8(4)
C9 C10 C11 C6 0.8(4)
C7 C6 C11 C10 -0.2(3)
P1 C6 C11 C10 -178.70(18)
C23 P1 C12 C13 -115.17(16)
C6 P1 C12 C13 134.66(16)
Mo1 P1 C12 C13 4.81(18)
C23 P1 C12 C17 64.99(16)
C6 P1 C12 C17 -45.18(17)
Mo1 P1 C12 C17 -175.03(12)
C17 C12 C13 C14 0.1(3)
P1 C12 C13 C14 -179.71(16)
C12 C13 C14 C15 0.0(3)
C13 C14 C15 C16 -0.3(3)
C14 C15 C16 C17 0.6(3)
C15 C16 C17 C12 -0.5(3)
C13 C12 C17 C16 0.2(3)
P1 C12 C17 C16 180.00(16)
C1 Mo1 C18 C22 -148.87(18)
C2 Mo1 C18 C22 -33.1(3)
C20 Mo1 C18 C22 -77.9(2)
C19 Mo1 C18 C22 -115.8(3)
C21 Mo1 C18 C22 -36.09(18)
P1 Mo1 C18 C22 130.26(19)
C1 Mo1 C18 C19 -33.1(2)
C2 Mo1 C18 C19 82.7(3)
C20 Mo1 C18 C19 37.88(18)
C21 Mo1 C18 C19 79.7(2)
C22 Mo1 C18 C19 115.8(3)
P1 Mo1 C18 C19 -113.92(18)
C22 C18 C19 C20 0.3(3)
Mo1 C18 C19 C20 -64.38(18)
C22 C18 C19 Mo1 64.70(17)
C1 Mo1 C19 C20 -93.3(2)
C2 Mo1 C19 C20 -24.8(3)
C21 Mo1 C19 C20 38.26(19)
C18 Mo1 C19 C20 115.8(3)
C22 Mo1 C19 C20 79.0(2)
P1 Mo1 C19 C20 -174.07(18)
C1 Mo1 C19 C18 150.90(19)
C2 Mo1 C19 C18 -140.57(17)
C20 Mo1 C19 C18 -115.8(3)
C21 Mo1 C19 C18 -77.55(19)
C22 Mo1 C19 C18 -36.83(17)
P1 Mo1 C19 C18 70.13(18)
C18 C19 C20 C21 0.1(3)
Mo1 C19 C20 C21 -67.03(18)
C18 C19 C20 Mo1 67.10(18)
C1 Mo1 C20 C19 85.5(2)
C2 Mo1 C20 C19 162.1(2)
C21 Mo1 C20 C19 -114.3(3)
C18 Mo1 C20 C19 -37.17(19)
C22 Mo1 C20 C19 -77.6(2)
P1 Mo1 C20 C19 8.8(3)
C1 Mo1 C20 C21 -160.2(2)
C2 Mo1 C20 C21 -83.6(2)
C19 Mo1 C20 C21 114.3(3)
C18 Mo1 C20 C21 77.1(2)
C22 Mo1 C20 C21 36.71(18)
P1 Mo1 C20 C21 123.06(18)
C19 C20 C21 C22 -0.4(3)
Mo1 C20 C21 C22 -66.41(18)
C19 C20 C21 Mo1 65.98(18)
C1 Mo1 C21 C22 139.60(17)
C2 Mo1 C21 C22 -142.68(17)
C20 Mo1 C21 C22 116.0(3)
C19 Mo1 C21 C22 77.4(2)
C18 Mo1 C21 C22 35.94(18)
P1 Mo1 C21 C22 11.4(3)
C1 Mo1 C21 C20 23.6(2)
C2 Mo1 C21 C20 101.3(2)
C19 Mo1 C21 C20 -38.6(2)
C18 Mo1 C21 C20 -80.0(2)
C22 Mo1 C21 C20 -116.0(3)
P1 Mo1 C21 C20 -104.5(2)
C20 C21 C22 C18 0.6(3)
Mo1 C21 C22 C18 -62.37(17)
C20 C21 C22 Mo1 63.00(18)
C19 C18 C22 C21 -0.6(3)
Mo1 C18 C22 C21 61.23(17)
C19 C18 C22 Mo1 -61.82(17)
C1 Mo1 C22 C21 -67.2(2)
C2 Mo1 C22 C21 44.9(2)
C20 Mo1 C22 C21 -37.85(18)
C19 Mo1 C22 C21 -80.3(2)
C18 Mo1 C22 C21 -118.0(3)
P1 Mo1 C22 C21 -173.03(16)
C1 Mo1 C22 C18 50.8(3)
C2 Mo1 C22 C18 162.88(18)
C20 Mo1 C22 C18 80.1(2)
C19 Mo1 C22 C18 37.72(18)
C21 Mo1 C22 C18 118.0(3)
P1 Mo1 C22 C18 -55.1(2)
C12 P1 C23 C27 19.29(18)
C6 P1 C23 C27 126.26(16)
Mo1 P1 C23 C27 -111.00(16)
C12 P1 C23 C24 172.27(15)
C6 P1 C23 C24 -80.76(16)
Mo1 P1 C23 C24 41.98(16)
C12 P1 C23 Mo2 96.93(9)
C6 P1 C23 Mo2 -156.10(8)
Mo1 P1 C23 Mo2 -33.36(8)
C5 Mo2 C23 C27 70.55(13)
C4 Mo2 C23 C27 -27.2(2)
C3 Mo2 C23 C27 -169.51(13)
C24 Mo2 C23 C27 -114.57(16)
C26 Mo2 C23 C27 -36.44(12)
C25 Mo2 C23 C27 -77.26(13)
C5 Mo2 C23 C24 -174.88(12)
C4 Mo2 C23 C24 87.41(19)
C3 Mo2 C23 C24 -54.94(16)
C26 Mo2 C23 C24 78.13(14)
C25 Mo2 C23 C24 37.31(13)
C27 Mo2 C23 C24 114.57(16)
C5 Mo2 C23 P1 -53.48(10)
C4 Mo2 C23 P1 -151.19(14)
C3 Mo2 C23 P1 66.46(13)
C24 Mo2 C23 P1 121.40(15)
C26 Mo2 C23 P1 -160.47(13)
C25 Mo2 C23 P1 158.71(13)
C27 Mo2 C23 P1 -124.03(15)
C27 C23 C24 C25 -0.2(2)
P1 C23 C24 C25 -157.53(14)
Mo2 C23 C24 C25 -65.74(14)
C27 C23 C24 Mo2 65.52(12)
P1 C23 C24 Mo2 -91.79(13)
C5 Mo2 C24 C25 123.39(17)
C4 Mo2 C24 C25 -17.1(2)
C3 Mo2 C24 C25 -104.81(16)
C23 Mo2 C24 C25 115.3(2)
C26 Mo2 C24 C25 36.42(15)
C27 Mo2 C24 C25 77.33(16)
C5 Mo2 C24 C23 8.1(2)
C4 Mo2 C24 C23 -132.35(14)
C3 Mo2 C24 C23 139.91(12)
C26 Mo2 C24 C23 -78.86(13)
C25 Mo2 C24 C23 -115.3(2)
C27 Mo2 C24 C23 -37.96(11)
C23 C24 C25 C26 1.2(2)
Mo2 C24 C25 C26 -63.40(15)
C23 C24 C25 Mo2 64.64(13)
C5 Mo2 C25 C26 7.4(2)
C4 Mo2 C25 C26 -75.62(15)
C3 Mo2 C25 C26 -155.58(14)
C24 Mo2 C25 C26 117.3(2)
C23 Mo2 C25 C26 78.73(14)
C27 Mo2 C25 C26 36.92(12)
C5 Mo2 C25 C24 -109.88(19)
C4 Mo2 C25 C24 167.07(15)
C3 Mo2 C25 C24 87.10(16)
C23 Mo2 C25 C24 -38.59(13)
C26 Mo2 C25 C24 -117.3(2)
C27 Mo2 C25 C24 -80.40(14)
C24 C25 C26 C27 -1.8(2)
Mo2 C25 C26 C27 -64.27(14)
C24 C25 C26 Mo2 62.45(15)
C5 Mo2 C26 C25 -175.66(13)
C4 Mo2 C26 C25 105.67(15)
C3 Mo2 C26 C25 38.1(2)
C24 Mo2 C26 C25 -36.78(13)
C23 Mo2 C26 C25 -79.52(14)
C27 Mo2 C26 C25 -116.67(19)
C5 Mo2 C26 C27 -58.99(15)
C4 Mo2 C26 C27 -137.66(14)
C3 Mo2 C26 C27 154.76(15)
C24 Mo2 C26 C27 79.89(13)
C23 Mo2 C26 C27 37.15(12)
C25 Mo2 C26 C27 116.67(19)
C25 C26 C27 C23 1.7(2)
Mo2 C26 C27 C23 -62.54(13)
C25 C26 C27 Mo2 64.22(15)
C24 C23 C27 C26 -0.9(2)
P1 C23 C27 C26 155.71(15)
Mo2 C23 C27 C26 63.41(13)
C24 C23 C27 Mo2 -64.30(12)
P1 C23 C27 Mo2 92.30(14)
C5 Mo2 C27 C26 127.71(14)
C4 Mo2 C27 C26 46.82(15)
C3 Mo2 C27 C26 -86.0(3)
C24 Mo2 C27 C26 -78.24(14)
C23 Mo2 C27 C26 -117.09(18)
C25 Mo2 C27 C26 -36.88(13)
C5 Mo2 C27 C23 -115.20(12)
C4 Mo2 C27 C23 163.90(12)
C3 Mo2 C27 C23 31.1(4)
C24 Mo2 C27 C23 38.84(11)
C26 Mo2 C27 C23 117.09(18)
C25 Mo2 C27 C23 80.20(13)
